data_7705916
loop_
_publ_author_name
'Kadilenko, E. M.'
'Gritsan, N. P.'
'Tretyakov, E. V.'
'Fokin, S. V.'
'Romanenko, G. V.'
'Bogomyakov, A. S.'
'Gorbunov, D. E.'
'Schollmeyer, D.'
'Baumgarten, M.'
'Ovcharenko, V. I.'

_publ_section_title
;
 A black-box approach to the construction of metal-radical multispin
 systems and analysis of their magnetic properties.
;
_journal_issue 46
_journal_name_full 'Dalton transactions (Cambridge, England : 2003)'
_journal_page_first 16916
_journal_page_last 16927
_journal_paper_doi 10.1039/d0dt03184d
_journal_volume 49
_journal_year 2020
_chemical_formula_sum 'C51 H60 F18 Mn2 N10 O16'
_chemical_formula_weight 1520.97
_space_group_crystal_system monoclinic
_space_group_IT_number 15
_space_group_name_Hall '-C 2yc'
_space_group_name_H-M_alt 'C 1 2/c 1'
_atom_sites_solution_hydrogens mixed
_audit_creation_method SHELXL-2018/3
_audit_update_record
;
2020-10-15 deposited with the CCDC.	2020-11-13 downloaded from the CCDC.
;
_cell_angle_alpha 90
_cell_angle_beta 101.112(2)
_cell_angle_gamma 90
_cell_formula_units_Z 4
_cell_length_a 13.1606(5)
_cell_length_b 17.1459(6)
_cell_length_c 30.5349(12)
_cell_measurement_reflns_used 4226
_cell_measurement_temperature 296(2)
_cell_measurement_theta_max 60.03
_cell_measurement_theta_min 4.31
_cell_volume 6761.0(4)
_computing_cell_refinement 'Bruker SAINT'
_computing_data_collection 'Bruker APEX2'
_computing_data_reduction 'Bruker SAINT'
_computing_molecular_graphics 'Bruker SHELXTL'
_computing_publication_material 'Bruker SHELXTL'
_computing_structure_refinement 'SHELXL-2018/3 (Sheldrick, 2018)'
_computing_structure_solution 'SHELXS-97 (Sheldrick, 2008)'
_diffrn_ambient_temperature 296(2)
_diffrn_measured_fraction_theta_full 0.896
_diffrn_measured_fraction_theta_max 0.896
_diffrn_measurement_device_type 'Bruker APEX-II CCD'
_diffrn_measurement_method '\f and \w scans'
_diffrn_radiation_type CuK\a
_diffrn_radiation_wavelength 1.54178
_diffrn_reflns_av_R_equivalents 0.0795
_diffrn_reflns_av_unetI/netI 0.0539
_diffrn_reflns_Laue_measured_fraction_full 0.896
_diffrn_reflns_Laue_measured_fraction_max 0.896
_diffrn_reflns_limit_h_max 14
_diffrn_reflns_limit_h_min -10
_diffrn_reflns_limit_k_max 17
_diffrn_reflns_limit_k_min -19
_diffrn_reflns_limit_l_max 34
_diffrn_reflns_limit_l_min -34
_diffrn_reflns_number 18103
_diffrn_reflns_point_group_measured_fraction_full 0.896
_diffrn_reflns_point_group_measured_fraction_max 0.896
_diffrn_reflns_theta_full 64.922
_diffrn_reflns_theta_max 64.922
_diffrn_reflns_theta_min 2.950
_exptl_absorpt_coefficient_mu 4.105
_exptl_absorpt_correction_T_max 0.4221
_exptl_absorpt_correction_T_min 0.2537
_exptl_absorpt_correction_type multi-scan
_exptl_absorpt_process_details sadabs
_exptl_crystal_colour dark
_exptl_crystal_density_diffrn 1.494
_exptl_crystal_description plate
_exptl_crystal_F_000 3104
_exptl_crystal_size_max 0.18
_exptl_crystal_size_mid 0.12
_exptl_crystal_size_min 0.04
_refine_diff_density_max 0.903
_refine_diff_density_min -0.356
_refine_diff_density_rms 0.061
_refine_ls_extinction_coef 0.00011(4)
_refine_ls_extinction_expression Fc^*^=kFc[1+0.001xFc^2^\l^3^/sin(2\q)]^-1/4^
_refine_ls_extinction_method 'SHELXL-2018/3 (Sheldrick 2018)'
_refine_ls_goodness_of_fit_ref 1.060
_refine_ls_hydrogen_treatment mixed
_refine_ls_matrix_type full
_refine_ls_number_parameters 560
_refine_ls_number_reflns 5157
_refine_ls_number_restraints 1
_refine_ls_restrained_S_all 1.060
_refine_ls_R_factor_all 0.0714
_refine_ls_R_factor_gt 0.0581
_refine_ls_shift/su_max 0.001
_refine_ls_shift/su_mean 0.000
_refine_ls_structure_factor_coef Fsqd
_refine_ls_weighting_details 'w=1/[\s^2^(Fo^2^)+(0.1084P)^2^+1.8865P] where P=(Fo^2^+2Fc^2^)/3'
_refine_ls_weighting_scheme calc
_refine_ls_wR_factor_gt 0.1625
_refine_ls_wR_factor_ref 0.1702
_reflns_Friedel_coverage 0.000
_reflns_number_gt 4023
_reflns_number_total 5157
_reflns_threshold_expression 'I > 2\s(I)'
_cod_data_source_file d0dt03184d2.cif
_cod_data_source_block 394as
_cod_original_sg_symbol_H-M 'C 2/c'
_cod_database_code 7705916
_shelx_shelxl_version_number 2018/3
_shelx_space_group_comment
; 
The symmetry employed for this shelxl refinement is uniquely defined 
by the following loop, which should always be used as a source of 
symmetry information in preference to the above space-group names. 
They are only intended as comments. 
;

loop_
_space_group_symop_operation_xyz
'x, y, z'
'-x, y, -z+1/2'
'x+1/2, y+1/2, z'
'-x+1/2, y+1/2, -z+1/2'
'-x, -y, -z'
'x, -y, z-1/2'
'-x+1/2, -y+1/2, -z'
'x+1/2, -y+1/2, z-1/2'

loop_
_atom_site_label
_atom_site_type_symbol
_atom_site_fract_x
_atom_site_fract_y
_atom_site_fract_z
_atom_site_U_iso_or_equiv
_atom_site_adp_type
_atom_site_occupancy
_atom_site_site_symmetry_order
_atom_site_calc_flag
_atom_site_refinement_flags_posn
_atom_site_refinement_flags_adp
_atom_site_refinement_flags_occupancy
_atom_site_disorder_assembly
_atom_site_disorder_group
Mn Mn 0.41898(4) 0.01479(3) 0.89552(2) 0.0515(2) Uani 1 1 d . . . . .
O1 O 0.3696(2) -0.04115(17) 0.83353(9) 0.0746(8) Uani 1 1 d . . . . .
C1 C 0.3306(8) -0.0730(5) 0.7580(2) 0.138(3) Uani 1 1 d . . . . .
F1 F 0.253(2) -0.1252(11) 0.7674(5) 0.225(12) Uani 0.5 1 d . . P A 1
F2 F 0.2914(11) -0.0534(8) 0.7225(3) 0.126(4) Uani 0.5 1 d . . P A 1
F3 F 0.413(2) -0.1141(14) 0.7590(7) 0.247(14) Uani 0.5 1 d . . P A 1
F1A F 0.2388(17) -0.077(2) 0.7445(11) 0.32(2) Uani 0.5 1 d . . P A 2
F2A F 0.376(2) -0.0408(10) 0.7201(4) 0.241(10) Uani 0.5 1 d . . P A 2
F3A F 0.3760(14) -0.1350(8) 0.7663(5) 0.120(5) Uani 0.5 1 d . . P A 2
C2 C 0.3532(4) -0.0112(3) 0.79533(14) 0.0885(16) Uani 1 1 d . . . . .
C3 C 0.3493(5) 0.0655(3) 0.78415(15) 0.113(2) Uani 1 1 d . . . . .
H3A H 0.339052 0.079307 0.754169 0.136 Uiso 1 1 calc R U . . .
C4 C 0.3601(5) 0.1240(3) 0.81624(14) 0.0931(16) Uani 1 1 d . . . . .
C5 C 0.3520(12) 0.2081(5) 0.7994(2) 0.144(4) Uani 1 1 d . . . . .
F4 F 0.2503(18) 0.2392(11) 0.8068(4) 0.145(7) Uani 0.5 1 d . . P B 1
F5 F 0.3261(18) 0.2110(12) 0.7556(5) 0.184(10) Uani 0.5 1 d . . P B 1
F6 F 0.438(3) 0.2505(17) 0.8178(11) 0.209(12) Uani 0.5 1 d . . P B 1
F4A F 0.285(3) 0.2416(13) 0.8016(7) 0.195(11) Uani 0.5 1 d . . P B 2
F5A F 0.396(2) 0.2233(15) 0.7637(7) 0.212(13) Uani 0.5 1 d . . P B 2
F6A F 0.411(3) 0.2534(12) 0.8289(10) 0.150(7) Uani 0.5 1 d . . P B 2
O2 O 0.3718(3) 0.11747(16) 0.85684(9) 0.0881(10) Uani 1 1 d . . . . .
O11 O 0.5741(2) 0.04524(16) 0.89028(9) 0.0709(7) Uani 1 1 d . . . . .
O12 O 0.6113(3) 0.15925(17) 0.92462(11) 0.0881(10) Uani 1 1 d . . . . .
C11 C 0.6214(4) 0.1074(3) 0.89808(14) 0.0730(12) Uani 1 1 d . . . . .
C12 C 0.7028(7) 0.1227(4) 0.8690(3) 0.113(2) Uani 1 1 d . . . . .
F13 F 0.716(2) 0.0700(12) 0.8426(8) 0.204(13) Uani 0.5 1 d . . P C 1
F14 F 0.7685(19) 0.1567(18) 0.8837(9) 0.264(14) Uani 0.5 1 d . . P C 1
F15 F 0.6569(17) 0.1442(14) 0.8282(5) 0.192(8) Uani 0.5 1 d . . P C 1
F13A F 0.7579(12) 0.0612(10) 0.8648(6) 0.135(7) Uani 0.5 1 d . . P C 2
F14A F 0.7916(10) 0.1668(8) 0.8960(6) 0.132(4) Uani 0.5 1 d . . P C 2
F15A F 0.6743(15) 0.1842(8) 0.8454(5) 0.150(6) Uani 0.5 1 d . . P C 2
N2R N 0.2769(2) -0.01547(18) 0.92708(10) 0.0610(8) Uani 1 1 d . . . . .
C3R C 0.2056(14) -0.0778(13) 0.9183(11) 0.070(6) Uani 0.5 1 d D . P D 1
C4R C 0.1392(11) -0.0758(12) 0.8724(5) 0.112(4) Uani 0.5 1 d . . P D 1
H4RA H 0.092922 -0.119632 0.868672 0.168 Uiso 0.5 1 calc R U P D 1
H4RB H 0.099881 -0.028358 0.868622 0.168 Uiso 0.5 1 calc R U P D 1
H4RC H 0.182543 -0.078274 0.850428 0.168 Uiso 0.5 1 calc R U P D 1
C5R C 0.2575(8) -0.1589(5) 0.9268(5) 0.098(4) Uani 0.5 1 d D . P D 1
H5RA H 0.205744 -0.198838 0.920293 0.148 Uiso 0.5 1 calc R U P D 1
H5RB H 0.307366 -0.165333 0.907883 0.148 Uiso 0.5 1 calc R U P D 1
H5RC H 0.291676 -0.162652 0.957467 0.148 Uiso 0.5 1 calc R U P D 1
C6R C 0.1323(8) -0.0663(7) 0.9556(5) 0.070(3) Uani 0.5 1 d . . P D 1
C7R C 0.0482(7) -0.0043(7) 0.9398(5) 0.098(3) Uani 0.5 1 d . . P D 1
H7RA H 0.077360 0.037623 0.925430 0.147 Uiso 0.5 1 calc R U P D 1
H7RB H -0.007743 -0.027565 0.919089 0.147 Uiso 0.5 1 calc R U P D 1
H7RC H 0.022756 0.015507 0.965033 0.147 Uiso 0.5 1 calc R U P D 1
C8R C 0.067(3) -0.122(2) 0.9758(15) 0.166(14) Uani 0.5 1 d . . P D 1
H8RA H 0.107838 -0.166040 0.987845 0.249 Uiso 0.5 1 calc R U P D 1
H8RB H 0.040480 -0.096253 0.999241 0.249 Uiso 0.5 1 calc R U P D 1
H8RC H 0.009982 -0.139325 0.953297 0.249 Uiso 0.5 1 calc R U P D 1
C3RA C 0.1746(16) -0.0707(12) 0.9175(12) 0.072(6) Uani 0.5 1 d . . P D 2
C4RA C 0.1963(16) -0.1279(9) 0.8813(5) 0.132(6) Uani 0.5 1 d . . P D 2
H4RD H 0.194310 -0.100228 0.853865 0.198 Uiso 0.5 1 calc R U P D 2
H4RE H 0.263420 -0.150917 0.890773 0.198 Uiso 0.5 1 calc R U P D 2
H4RF H 0.144561 -0.168115 0.876936 0.198 Uiso 0.5 1 calc R U P D 2
C5RA C 0.0900(11) -0.0143(10) 0.8929(7) 0.165(8) Uani 0.5 1 d . . P D 2
H5RD H 0.104174 -0.001809 0.864015 0.248 Uiso 0.5 1 calc R U P D 2
H5RE H 0.023366 -0.038861 0.889475 0.248 Uiso 0.5 1 calc R U P D 2
H5RF H 0.090096 0.032695 0.910016 0.248 Uiso 0.5 1 calc R U P D 2
C6RA C 0.1738(9) -0.0994(8) 0.9612(5) 0.080(3) Uani 0.5 1 d . . P D 2
C7RA C 0.095(2) -0.1329(13) 0.9750(10) 0.110(9) Uani 0.5 1 d . . P D 2
H7RD H 0.115508 -0.146642 1.005924 0.165 Uiso 0.5 1 calc R U P D 2
H7RE H 0.037863 -0.097342 0.971348 0.165 Uiso 0.5 1 calc R U P D 2
H7RF H 0.075159 -0.179087 0.957709 0.165 Uiso 0.5 1 calc R U P D 2
C8RA C 0.2379(10) -0.1718(6) 0.9748(4) 0.103(3) Uani 0.5 1 d . . P D 2
H8RD H 0.232369 -0.186410 1.004614 0.154 Uiso 0.5 1 calc R U P D 2
H8RE H 0.213055 -0.213584 0.954675 0.154 Uiso 0.5 1 calc R U P D 2
H8RF H 0.309073 -0.161269 0.973781 0.154 Uiso 0.5 1 calc R U P D 2
N9R N 0.2200(3) -0.0300(2) 0.99031(11) 0.0655(9) Uani 1 1 d . . . . .
O10R O 0.2166(3) -0.0213(2) 1.03103(11) 0.0948(11) Uani 1 1 d . . . . .
C11R C 0.2867(2) 0.00677(19) 0.96814(11) 0.0462(8) Uani 1 1 d . . . . .
C12R C 0.3625(2) 0.06469(19) 0.98840(10) 0.0427(7) Uani 1 1 d . . . . .
N13R N 0.4316(2) 0.08050(15) 0.96459(8) 0.0432(6) Uani 1 1 d . . . . .
O14R O 0.49637(19) 0.13954(13) 0.98033(8) 0.0531(6) Uani 1 1 d . . . . .
H14R H 0.537(4) 0.146(3) 0.9552(19) 0.116(18) Uiso 1 1 d . . . . .
C15R C 0.3548(2) 0.10707(19) 1.02898(10) 0.0432(7) Uani 1 1 d . . . . .
N16R N 0.2680(2) 0.14504(17) 1.03398(9) 0.0522(7) Uani 1 1 d . . . . .
O17R O 0.18423(19) 0.14638(17) 1.00573(8) 0.0693(7) Uani 1 1 d . . . . .
C18R C 0.2801(3) 0.1792(2) 1.08020(11) 0.0574(9) Uani 1 1 d . . . . .
C19R C 0.2270(4) 0.2581(3) 1.07796(15) 0.0783(13) Uani 1 1 d . . . . .
H19A H 0.234967 0.279581 1.107460 0.117 Uiso 1 1 calc R U . . .
H19B H 0.257842 0.292641 1.059476 0.117 Uiso 1 1 calc R U . . .
H19C H 0.154703 0.252039 1.065517 0.117 Uiso 1 1 calc R U . . .
C20R C 0.2267(4) 0.1206(3) 1.10626(14) 0.0767(12) Uani 1 1 d . . . . .
H20A H 0.231324 0.138718 1.136331 0.115 Uiso 1 1 calc R U . . .
H20B H 0.155150 0.115677 1.092181 0.115 Uiso 1 1 calc R U . . .
H20C H 0.260054 0.070791 1.106571 0.115 Uiso 1 1 calc R U . . .
C21R C 0.3997(3) 0.1807(2) 1.09456(11) 0.0539(9) Uani 1 1 d . . . . .
C22R C 0.4405(4) 0.1594(3) 1.14303(12) 0.0800(13) Uani 1 1 d . . . . .
H22A H 0.421699 0.199333 1.162016 0.120 Uiso 1 1 calc R U . . .
H22B H 0.410935 0.110592 1.149627 0.120 Uiso 1 1 calc R U . . .
H22C H 0.514499 0.154738 1.148082 0.120 Uiso 1 1 calc R U . . .
C23R C 0.4497(4) 0.2546(2) 1.08188(16) 0.0756(11) Uani 1 1 d . . . . .
H23A H 0.433671 0.297054 1.099917 0.113 Uiso 1 1 calc R U . . .
H23B H 0.523429 0.247709 1.086707 0.113 Uiso 1 1 calc R U . . .
H23C H 0.423805 0.266090 1.050971 0.113 Uiso 1 1 calc R U . . .
N24R N 0.4292(2) 0.11795(15) 1.06466(8) 0.0440(6) Uani 1 1 d . . . . .
O25R O 0.52097(16) 0.08867(13) 1.07040(7) 0.0479(5) Uani 1 1 d . . . . .
C1S C 0.500000 -0.548(2) 0.750000 0.41(2) Uiso 1 2 d S . P . .
H1SA H 0.537052 -0.566285 0.727917 0.617 Uiso 0.5 1 calc R U P . .
H1SB H 0.532996 -0.566285 0.778892 0.617 Uiso 0.5 1 calc R U P . .
H1SC H 0.429952 -0.566285 0.743191 0.617 Uiso 0.5 1 calc R U P . .
C2S C 0.500000 -0.4716(14) 0.750000 0.226(8) Uiso 1 2 d S . P . .
C3S C 0.5525(11) -0.4419(11) 0.7187(5) 0.262(6) Uiso 1 1 d . . . . .
H3SA H 0.583318 -0.472957 0.700014 0.314 Uiso 1 1 calc R U . . .
C4S C 0.5547(11) -0.3590(10) 0.7179(5) 0.261(6) Uiso 1 1 d . . . . .
H4SA H 0.586626 -0.328134 0.699508 0.313 Uiso 1 1 calc R U . . .
C5S C 0.500000 -0.3327(12) 0.750000 0.230(7) Uiso 1 2 d S . P . .
H5SA H 0.499997 -0.278416 0.749999 0.346 Uiso 1 2 calc R U P . .

loop_
_atom_site_aniso_label
_atom_site_aniso_U_11
_atom_site_aniso_U_22
_atom_site_aniso_U_33
_atom_site_aniso_U_23
_atom_site_aniso_U_13
_atom_site_aniso_U_12
Mn 0.0648(4) 0.0463(4) 0.0414(3) -0.0073(2) 0.0051(2) 0.0097(3)
O1 0.100(2) 0.0667(17) 0.0493(15) -0.0179(13) -0.0058(13) 0.0184(16)
C1 0.195(9) 0.133(7) 0.062(4) -0.040(4) -0.031(4) 0.078(7)
F1 0.37(3) 0.176(13) 0.114(8) -0.068(8) 0.006(13) -0.126(19)
F2 0.176(12) 0.146(7) 0.043(4) -0.035(5) -0.011(6) 0.029(9)
F3 0.30(2) 0.29(3) 0.128(13) -0.107(17) -0.017(13) 0.200(19)
F1A 0.168(17) 0.40(4) 0.31(4) -0.24(3) -0.12(2) 0.13(2)
F2A 0.49(3) 0.179(12) 0.062(6) -0.022(6) 0.083(13) 0.122(19)
F3A 0.174(12) 0.077(5) 0.090(7) -0.045(4) -0.025(7) 0.025(7)
C2 0.119(4) 0.094(4) 0.045(2) -0.020(2) -0.005(2) 0.050(3)
C3 0.201(6) 0.095(4) 0.043(2) 0.002(2) 0.020(3) 0.072(4)
C4 0.156(5) 0.073(3) 0.053(3) 0.007(2) 0.028(3) 0.054(3)
C5 0.272(14) 0.090(5) 0.077(4) 0.014(4) 0.055(6) 0.078(7)
F4 0.226(15) 0.138(10) 0.067(4) 0.003(5) 0.019(7) 0.130(10)
F5 0.39(3) 0.110(11) 0.058(4) 0.034(5) 0.064(11) 0.100(16)
F6 0.26(3) 0.165(16) 0.19(3) 0.070(15) 0.018(19) -0.053(15)
F4A 0.29(2) 0.113(11) 0.211(18) 0.065(10) 0.111(15) 0.120(12)
F5A 0.43(3) 0.110(8) 0.151(18) 0.032(11) 0.18(2) 0.043(17)
F6A 0.235(18) 0.076(7) 0.162(13) 0.036(7) 0.100(12) 0.031(9)
O2 0.152(3) 0.0608(18) 0.0489(16) 0.0001(13) 0.0120(16) 0.0420(18)
O11 0.0854(18) 0.0537(16) 0.0810(18) -0.0104(14) 0.0342(15) -0.0136(15)
O12 0.119(2) 0.0675(19) 0.098(2) -0.0300(17) 0.069(2) -0.0373(18)
C11 0.099(3) 0.060(3) 0.073(3) -0.012(2) 0.047(2) -0.018(2)
C12 0.172(7) 0.067(4) 0.128(6) -0.026(4) 0.100(5) -0.043(4)
F13 0.35(3) 0.120(16) 0.210(19) -0.094(15) 0.21(2) -0.081(16)
F14 0.246(17) 0.41(3) 0.191(14) -0.187(16) 0.168(14) -0.254(18)
F15 0.285(17) 0.23(2) 0.099(9) 0.049(10) 0.123(11) 0.076(17)
F13A 0.171(9) 0.082(7) 0.199(16) 0.002(10) 0.154(11) 0.007(7)
F14A 0.111(6) 0.129(7) 0.178(12) -0.070(7) 0.078(7) -0.070(6)
F15A 0.249(14) 0.116(8) 0.120(11) 0.018(7) 0.124(12) -0.013(9)
N2R 0.065(2) 0.0573(19) 0.0567(19) -0.0127(15) 0.0021(15) 0.0000(15)
C3R 0.024(9) 0.123(13) 0.066(9) -0.040(7) 0.014(8) -0.011(6)
C4R 0.094(8) 0.132(13) 0.101(9) -0.052(10) -0.003(7) -0.027(8)
C5R 0.088(6) 0.049(5) 0.169(12) -0.044(6) 0.051(7) -0.009(5)
C6R 0.038(6) 0.077(8) 0.100(8) -0.021(6) 0.021(6) -0.008(5)
C7R 0.058(5) 0.101(8) 0.126(9) -0.026(6) -0.001(6) 0.017(5)
C8R 0.070(11) 0.22(3) 0.21(3) 0.006(19) 0.031(13) -0.055(14)
C3RA 0.045(13) 0.076(8) 0.088(10) -0.025(7) -0.004(12) -0.009(7)
C4RA 0.204(18) 0.100(10) 0.097(10) -0.050(9) 0.038(12) -0.073(11)
C5RA 0.100(10) 0.163(15) 0.190(18) 0.001(13) -0.080(11) -0.002(10)
C6RA 0.047(7) 0.082(9) 0.106(9) -0.023(7) 0.002(6) -0.024(6)
C7RA 0.12(2) 0.090(10) 0.141(16) -0.042(10) 0.074(15) -0.064(12)
C8RA 0.135(9) 0.059(6) 0.101(8) -0.015(5) -0.008(7) -0.019(6)
N9R 0.0637(19) 0.069(2) 0.067(2) -0.0121(17) 0.0221(16) -0.0158(16)
O10R 0.119(3) 0.102(3) 0.075(2) -0.0125(17) 0.045(2) -0.039(2)
C11R 0.0441(17) 0.0449(19) 0.0476(19) -0.0027(15) 0.0040(14) 0.0050(14)
C12R 0.0455(17) 0.0407(18) 0.0416(16) -0.0004(14) 0.0077(14) 0.0038(14)
N13R 0.0469(14) 0.0383(15) 0.0436(14) -0.0064(11) 0.0067(12) 0.0022(12)
O14R 0.0636(15) 0.0485(14) 0.0499(13) -0.0106(11) 0.0174(11) -0.0111(11)
C15R 0.0491(17) 0.0425(18) 0.0395(16) 0.0002(14) 0.0120(14) 0.0067(14)
N16R 0.0555(16) 0.0591(18) 0.0428(15) 0.0016(13) 0.0113(13) 0.0142(14)
O17R 0.0565(15) 0.089(2) 0.0600(15) 0.0042(14) 0.0067(12) 0.0204(14)
C18R 0.071(2) 0.060(2) 0.0446(18) -0.0003(16) 0.0189(17) 0.0191(18)
C19R 0.099(3) 0.072(3) 0.069(3) 0.005(2) 0.031(2) 0.042(2)
C20R 0.095(3) 0.082(3) 0.062(2) 0.005(2) 0.039(2) 0.012(2)
C21R 0.075(2) 0.045(2) 0.0427(18) -0.0095(15) 0.0138(16) 0.0138(17)
C22R 0.104(3) 0.091(3) 0.042(2) -0.014(2) 0.008(2) 0.037(3)
C23R 0.088(3) 0.051(2) 0.084(3) -0.012(2) 0.007(2) 0.005(2)
N24R 0.0512(16) 0.0398(15) 0.0422(14) -0.0018(11) 0.0121(12) 0.0076(12)
O25R 0.0469(12) 0.0480(13) 0.0487(12) 0.0013(10) 0.0094(10) 0.0056(10)

loop_
_atom_type_symbol
_atom_type_description
_atom_type_scat_dispersion_real
_atom_type_scat_dispersion_imag
_atom_type_scat_source
C C 0.0181 0.0091 'International Tables Vol C Tables 4.2.6.8 and 6.1.1.4'
H H 0.0000 0.0000 'International Tables Vol C Tables 4.2.6.8 and 6.1.1.4'
N N 0.0311 0.0180 'International Tables Vol C Tables 4.2.6.8 and 6.1.1.4'
O O 0.0492 0.0322 'International Tables Vol C Tables 4.2.6.8 and 6.1.1.4'
F F 0.0727 0.0534 'International Tables Vol C Tables 4.2.6.8 and 6.1.1.4'
Mn Mn -0.5299 2.8052 'International Tables Vol C Tables 4.2.6.8 and 6.1.1.4'

loop_
_geom_angle_atom_site_label_1
_geom_angle_atom_site_label_2
_geom_angle_atom_site_label_3
_geom_angle
_geom_angle_site_symmetry_1
_geom_angle_site_symmetry_3
_geom_angle_publ_flag
O1 Mn O25R 94.63(10) . 5_657 ?
O1 Mn O11 100.18(12) . . ?
O25R Mn O11 88.29(10) 5_657 . ?
O1 Mn O2 82.69(11) . . ?
O25R Mn O2 173.56(11) 5_657 . ?
O11 Mn O2 86.43(13) . . ?
O1 Mn N2R 97.91(12) . . ?
O25R Mn N2R 82.17(10) 5_657 . ?
O11 Mn N2R 160.15(11) . . ?
O2 Mn N2R 103.96(13) . . ?
O1 Mn N13R 166.37(11) . . ?
O25R Mn N13R 90.31(9) 5_657 . ?
O11 Mn N13R 92.64(10) . . ?
O2 Mn N13R 93.62(10) . . ?
N2R Mn N13R 70.16(10) . . ?
C2 O1 Mn 128.0(3) . . ?
F1A C1 F3A 116(2) . . ?
F2 C1 F3 113.7(14) . . ?
F2 C1 F1 99.3(13) . . ?
F3 C1 F1 106.7(17) . . ?
F1A C1 F2A 106(2) . . ?
F3A C1 F2A 103.2(12) . . ?
F2 C1 C2 118.8(9) . . ?
F1A C1 C2 109.2(11) . . ?
F3A C1 C2 115.3(8) . . ?
F3 C1 C2 108.4(11) . . ?
F1 C1 C2 108.9(9) . . ?
F2A C1 C2 105.5(10) . . ?
O1 C2 C3 128.5(4) . . ?
O1 C2 C1 112.4(5) . . ?
C3 C2 C1 119.1(5) . . ?
C2 C3 C4 121.9(4) . . ?
O2 C4 C3 128.5(5) . . ?
O2 C4 C5 114.4(4) . . ?
C3 C4 C5 117.0(5) . . ?
F4A C5 F6A 91(2) . . ?
F4A C5 F5A 115.6(17) . . ?
F6A C5 F5A 98.7(17) . . ?
F5 C5 F6 115(2) . . ?
F5 C5 F4 94.3(13) . . ?
F6 C5 F4 116.1(18) . . ?
F4A C5 C4 119.6(18) . . ?
F5 C5 C4 111.3(11) . . ?
F6A C5 C4 109.4(12) . . ?
F5A C5 C4 116.1(13) . . ?
F6 C5 C4 111.4(14) . . ?
F4 C5 C4 107.1(12) . . ?
C5 F4A F6A 50.3(16) . . ?
C5 F6A F4A 38.3(14) . . ?
C4 O2 Mn 126.8(3) . . ?
C11 O11 Mn 130.4(3) . . ?
O12 C11 O11 129.7(4) . . ?
O12 C11 C12 115.7(4) . . ?
O11 C11 C12 114.6(4) . . ?
F14 C12 F13 117.7(16) . . ?
F15A C12 F13A 135.6(9) . . ?
F14 C12 F15 115.4(18) . . ?
F13 C12 F15 72.0(13) . . ?
F15A C12 F14A 90.4(11) . . ?
F13A C12 F14A 94.2(11) . . ?
F14 C12 C11 116.5(11) . . ?
F13 C12 C11 116.8(10) . . ?
F15A C12 C11 107.4(9) . . ?
F13A C12 C11 112.5(8) . . ?
F15 C12 C11 110.2(11) . . ?
F14A C12 C11 108.9(8) . . ?
C12 F13 F15 56.5(10) . . ?
C12 F15 F13 51.5(10) . . ?
C11R N2R C3R 110.3(13) . . ?
C11R N2R C3RA 105.8(13) . . ?
C11R N2R Mn 113.5(2) . . ?
C3R N2R Mn 130.4(11) . . ?
C3RA N2R Mn 139.5(12) . . ?
N2R C3R C4R 113.9(19) . . ?
N2R C3R C6R 103.5(17) . . ?
C4R C3R C6R 109.4(13) . . ?
N2R C3R C5R 113.0(12) . . ?
C4R C3R C5R 109.6(19) . . ?
C6R C3R C5R 106.9(17) . . ?
C8R C6R C7R 97.6(18) . . ?
C8R C6R N9R 112.9(19) . . ?
C7R C6R N9R 109.5(8) . . ?
C8R C6R C3R 132.2(18) . . ?
C7R C6R C3R 110.4(12) . . ?
N9R C6R C3R 93.7(11) . . ?
C6RA C3RA C4RA 119.1(18) . . ?
C6RA C3RA N2R 100.8(19) . . ?
C4RA C3RA N2R 103.8(15) . . ?
C6RA C3RA C5RA 122(2) . . ?
C4RA C3RA C5RA 105(2) . . ?
N2R C3RA C5RA 102.5(14) . . ?
C3RA C6RA C7RA 126.6(19) . . ?
C3RA C6RA C8RA 115.8(13) . . ?
C7RA C6RA C8RA 89.2(17) . . ?
C3RA C6RA N9R 101.5(13) . . ?
C7RA C6RA N9R 113.6(14) . . ?
C8RA C6RA N9R 109.8(8) . . ?
C6RA C7RA C8RA 49.4(12) . . ?
C6RA C8RA C7RA 41.4(10) . . ?
O10R N9R C11R 125.7(3) . . ?
O10R N9R C6RA 125.1(6) . . ?
C11R N9R C6RA 107.0(6) . . ?
O10R N9R C6R 124.2(5) . . ?
C11R N9R C6R 108.3(6) . . ?
N2R C11R N9R 113.1(3) . . ?
N2R C11R C12R 123.0(3) . . ?
N9R C11R C12R 123.9(3) . . ?
N13R C12R C15R 123.0(3) . . ?
N13R C12R C11R 113.6(3) . . ?
C15R C12R C11R 123.1(3) . . ?
C12R N13R O14R 114.8(2) . . ?
C12R N13R Mn 117.6(2) . . ?
O14R N13R Mn 127.20(18) . . ?
N24R C15R N16R 110.2(3) . . ?
N24R C15R C12R 127.2(3) . . ?
N16R C15R C12R 122.5(3) . . ?
O17R N16R C15R 125.3(3) . . ?
O17R N16R C18R 123.6(3) . . ?
C15R N16R C18R 110.8(3) . . ?
N16R C18R C19R 109.8(3) . . ?
N16R C18R C20R 104.8(3) . . ?
C19R C18R C20R 110.8(3) . . ?
N16R C18R C21R 100.9(2) . . ?
C19R C18R C21R 115.5(3) . . ?
C20R C18R C21R 114.0(3) . . ?
N24R C21R C23R 105.5(3) . . ?
N24R C21R C22R 109.5(3) . . ?
C23R C21R C22R 111.2(4) . . ?
N24R C21R C18R 100.5(3) . . ?
C23R C21R C18R 114.2(3) . . ?
C22R C21R C18R 114.8(3) . . ?
O25R N24R C15R 125.4(2) . . ?
O25R N24R C21R 122.6(3) . . ?
C15R N24R C21R 111.2(3) . . ?
N24R O25R Mn 129.85(18) . 5_657 ?
C1S C2S C3S 111.7(13) . 2_656 ?
C1S C2S C3S 111.7(13) . . ?
C3S C2S C3S 137(3) 2_656 . ?
C2S C3S C4S 113.3(19) . . ?
C5S C4S C3S 107.2(17) . . ?
C4S C5S C4S 142(2) . 2_656 ?

loop_
_geom_bond_atom_site_label_1
_geom_bond_atom_site_label_2
_geom_bond_distance
_geom_bond_site_symmetry_2
_geom_bond_publ_flag
Mn O1 2.110(3) . ?
Mn O25R 2.130(2) 5_657 ?
Mn O11 2.143(3) . ?
Mn O2 2.144(3) . ?
Mn N2R 2.321(3) . ?
Mn N13R 2.369(2) . ?
O1 C2 1.254(5) . ?
C1 F2 1.158(12) . ?
C1 F1A 1.20(2) . ?
C1 F3A 1.222(17) . ?
C1 F3 1.29(2) . ?
C1 F1 1.43(2) . ?
C1 F2A 1.50(2) . ?
C1 C2 1.543(8) . ?
C2 C3 1.357(7) . ?
C3 C4 1.391(7) . ?
C4 O2 1.225(5) . ?
C4 C5 1.527(9) . ?
C5 F4A 1.06(3) . ?
C5 F5 1.318(18) . ?
C5 F6A 1.32(4) . ?
C5 F5A 1.35(2) . ?
C5 F6 1.37(4) . ?
C5 F4 1.50(2) . ?
F4A F6A 1.72(5) . ?
O11 C11 1.234(5) . ?
O12 C11 1.227(5) . ?
C11 C12 1.541(7) . ?
C12 F14 1.068(19) . ?
C12 F13 1.245(18) . ?
C12 F15A 1.291(18) . ?
C12 F13A 1.300(16) . ?
C12 F15 1.327(18) . ?
C12 F14A 1.499(16) . ?
F13 F15 1.51(3) . ?
N2R C11R 1.293(4) . ?
N2R C3R 1.41(2) . ?
N2R C3RA 1.63(2) . ?
C3R C4R 1.50(3) . ?
C3R C6R 1.64(3) . ?
C3R C5R 1.548(18) . ?
C6R C8R 1.50(4) . ?
C6R C7R 1.543(16) . ?
C6R N9R 1.540(12) . ?
C3RA C6RA 1.43(3) . ?
C3RA C4RA 1.54(3) . ?
C3RA C5RA 1.56(3) . ?
C6RA C7RA 1.32(3) . ?
C6RA C8RA 1.513(18) . ?
C6RA N9R 1.539(12) . ?
C7RA C8RA 1.99(3) . ?
N9R O10R 1.262(4) . ?
N9R C11R 1.362(5) . ?
C11R C12R 1.458(5) . ?
C12R N13R 1.297(4) . ?
C12R C15R 1.457(4) . ?
N13R O14R 1.350(3) . ?
C15R N24R 1.330(4) . ?
C15R N16R 1.349(4) . ?
N16R O17R 1.262(4) . ?
N16R C18R 1.508(4) . ?
C18R C19R 1.518(5) . ?
C18R C20R 1.534(6) . ?
C18R C21R 1.552(5) . ?
C21R N24R 1.509(4) . ?
C21R C23R 1.513(6) . ?
C21R C22R 1.518(5) . ?
N24R O25R 1.289(3) . ?
C1S C2S 1.30(3) . ?
C2S C3S 1.379(15) 2_656 ?
C2S C3S 1.379(15) . ?
C3S C4S 1.42(2) . ?
C4S C5S 1.398(15) . ?

loop_
_geom_hbond_atom_site_label_D
_geom_hbond_atom_site_label_H
_geom_hbond_atom_site_label_A
_geom_hbond_distance_DH
_geom_hbond_distance_HA
_geom_hbond_distance_DA
_geom_hbond_angle_DHA
_geom_hbond_site_symmetry_A
_geom_hbond_publ_flag
O14R H14R O12 1.03(6) 1.49(6) 2.507(3) 170(5) . yes
